data_4516165
loop_
_publ_author_name
'Berdiell, Izar Capel'
'Kulak, Alexander N.'
'Warriner, Stuart L.'
'Halcrow, Malcolm A.'

_publ_section_title
;
 Heterometallic Coordination Polymer Gels Supported by
 2,4,6-Tris(pyrazol-1-yl)-1,3,5-triazine.
;
_journal_issue 12
_journal_name_full 'ACS omega'
_journal_page_first 18466
_journal_page_last 18474
_journal_paper_doi 10.1021/acsomega.8b02508
_journal_volume 3
_journal_year 2018
_chemical_formula_moiety 'C26 H20 Fe N16, 2(Cl O4), 0.9(C H3 N O2), 0.13(H2 O)'
_chemical_formula_sum 'C26.9 H23.2 Cl2 Fe N16.9 O9.93'
_chemical_formula_weight 868.77
_chemical_name_systematic
; 
Bis-[2,4,6-tri(pyrazol-1-yl)pyrimidine]iron(II) diperchlorate
nitromethane (1/) solvate
;
_space_group_IT_number 14
_space_group_name_Hall '-P 2yn'
_space_group_name_H-M_alt 'P 1 21/n 1'
_symmetry_cell_setting monoclinic
_symmetry_space_group_name_H-M 'P 1 21/n 1'
_atom_sites_solution_hydrogens geom
_atom_sites_solution_primary direct
_atom_sites_solution_secondary difmap
_audit_creation_method SHELXL-97
_cell_angle_alpha 90.00
_cell_angle_beta 111.945(1)
_cell_angle_gamma 90.00
_cell_formula_units_Z 8
_cell_length_a 15.2393(2)
_cell_length_b 31.6772(3)
_cell_length_c 15.9371(2)
_cell_measurement_reflns_used 14337
_cell_measurement_temperature 120(2)
_cell_measurement_theta_max 73.65
_cell_measurement_theta_min 3.42
_cell_volume 7136.01(15)
_computing_cell_refinement 'CrysAlisPro, Agilent Technologies'
_computing_data_collection 'CrysAlisPro, Agilent Technologies'
_computing_data_reduction 'CrysAlisPro, Agilent Technologies'
_computing_molecular_graphics 'XSEED (Barbour, 2001)'
_computing_publication_material 'local program'
_computing_structure_refinement 'SHELXL-97 (Sheldrick, 1997)'
_computing_structure_solution 'SHELXS-97 (Sheldrick, 1990)'
_diffrn_ambient_temperature 120(2)
_diffrn_detector_area_resol_mean 5.3095
_diffrn_measured_fraction_theta_full 0.961
_diffrn_measured_fraction_theta_max 0.945
_diffrn_measurement_device_type 'SuperNova, Dual, Cu at zero, Atlas'
_diffrn_measurement_method '\w scans'
_diffrn_radiation_monochromator mirror
_diffrn_radiation_source 'SuperNova (Cu) X-ray Source'
_diffrn_radiation_type CuK\a
_diffrn_radiation_wavelength 1.54184
_diffrn_reflns_av_R_equivalents 0.0292
_diffrn_reflns_av_sigmaI/netI 0.0311
_diffrn_reflns_limit_h_max 13
_diffrn_reflns_limit_h_min -18
_diffrn_reflns_limit_k_max 38
_diffrn_reflns_limit_k_min -31
_diffrn_reflns_limit_l_max 19
_diffrn_reflns_limit_l_min -14
_diffrn_reflns_number 31568
_diffrn_reflns_theta_full 72.00
_diffrn_reflns_theta_max 73.80
_diffrn_reflns_theta_min 3.30
_diffrn_standards_decay_% 0
_diffrn_standards_interval_count 0
_diffrn_standards_interval_time 0
_diffrn_standards_number 0
_exptl_absorpt_coefficient_mu 5.477
_exptl_absorpt_correction_T_max 1.000
_exptl_absorpt_correction_T_min 0.535
_exptl_absorpt_correction_type multi-scan
_exptl_absorpt_process_details
; 
CrysAlisPro, Agilent Technologies,
Version 1.171.36.24 (release 03-12-2012 CrysAlis171 .NET)
Empirical absorption correction using spherical harmonics,
 implemented in SCALE3 ABSPACK scaling algorithm.
;
_exptl_crystal_colour orange
_exptl_crystal_density_diffrn 1.617
_exptl_crystal_density_method 'not measured'
_exptl_crystal_description 'rectangular prism'
_exptl_crystal_F_000 3538
_exptl_crystal_size_max 0.28
_exptl_crystal_size_mid 0.20
_exptl_crystal_size_min 0.10
_refine_diff_density_max 1.255
_refine_diff_density_min -0.629
_refine_diff_density_rms 0.081
_refine_ls_extinction_method none
_refine_ls_goodness_of_fit_ref 1.079
_refine_ls_hydrogen_treatment constr
_refine_ls_matrix_type full
_refine_ls_number_parameters 1059
_refine_ls_number_reflns 13640
_refine_ls_number_restraints 72
_refine_ls_restrained_S_all 1.085
_refine_ls_R_factor_all 0.0728
_refine_ls_R_factor_gt 0.0672
_refine_ls_shift/su_max 0.001
_refine_ls_shift/su_mean 0.000
_refine_ls_structure_factor_coef Fsqd
_refine_ls_weighting_details 'calc w=1/[\s^2^(Fo^2^)+(0.0936P)^2^+12.1982P] where P=(Fo^2^+2Fc^2^)/3'
_refine_ls_weighting_scheme calc
_refine_ls_wR_factor_gt 0.1822
_refine_ls_wR_factor_ref 0.1869
_reflns_number_gt 12250
_reflns_number_total 13640
_reflns_threshold_expression >2sigma(I)
_cod_data_source_file ao8b02508_si_002.cif
_cod_data_source_block 81-clo4
_cod_original_cell_volume 7136.00(15)
_cod_original_sg_symbol_H-M 'P 21/n'
_cod_original_formula_sum 'C26.90 H23.20 Cl2 Fe N16.90 O9.93'
_cod_database_code 4516165

loop_
_symmetry_equiv_pos_as_xyz
'x, y, z'
'-x+1/2, y+1/2, -z+1/2'
'-x, -y, -z'
'x-1/2, -y-1/2, z-1/2'

loop_
_atom_site_label
_atom_site_type_symbol
_atom_site_fract_x
_atom_site_fract_y
_atom_site_fract_z
_atom_site_U_iso_or_equiv
_atom_site_adp_type
_atom_site_occupancy
_atom_site_symmetry_multiplicity
_atom_site_calc_flag
_atom_site_refinement_flags
_atom_site_disorder_assembly
_atom_site_disorder_group
Fe1A Fe 0.29541(4) 0.393873(19) 0.85586(4) 0.03457(16) Uani 1 1 d . . .
N2A N 0.3055(2) 0.32718(10) 0.8570(2) 0.0326(6) Uani 1 1 d . . .
C3A C 0.3372(2) 0.30509(12) 0.9336(3) 0.0341(8) Uani 1 1 d . . .
N4A N 0.3484(2) 0.26352(11) 0.9418(2) 0.0379(7) Uani 1 1 d . . .
C5A C 0.3264(3) 0.24301(12) 0.8620(3) 0.0319(7) Uani 1 1 d . . .
C6A C 0.2909(3) 0.26256(11) 0.7789(2) 0.0323(7) Uani 1 1 d . . .
H6A H 0.2742 0.2473 0.7239 0.039 Uiso 1 1 calc R . .
C7A C 0.2815(3) 0.30466(12) 0.7808(3) 0.0341(8) Uani 1 1 d . . .
N8A N 0.3580(2) 0.33048(10) 1.0106(2) 0.0363(7) Uani 1 1 d . . .
N9A N 0.3411(2) 0.37300(11) 0.9991(2) 0.0377(7) Uani 1 1 d . . .
C10A C 0.3619(3) 0.38752(15) 1.0817(3) 0.0466(10) Uani 1 1 d . . .
H10A H 0.3562 0.4163 1.0955 0.056 Uiso 1 1 calc R . .
C11A C 0.3933(3) 0.35584(16) 1.1464(3) 0.0499(11) Uani 1 1 d . . .
H11A H 0.4131 0.3589 1.2101 0.060 Uiso 1 1 calc R . .
C12A C 0.3898(3) 0.31918(15) 1.0993(3) 0.0446(10) Uani 1 1 d . . .
H12A H 0.4062 0.2916 1.1236 0.054 Uiso 1 1 calc R . .
N13A N 0.2458(2) 0.32982(10) 0.7037(2) 0.0370(7) Uani 1 1 d . . .
N14A N 0.2429(2) 0.37261(10) 0.7139(2) 0.0350(7) Uani 1 1 d . . .
C15A C 0.2027(3) 0.38722(14) 0.6304(3) 0.0401(9) Uani 1 1 d . . .
H15A H 0.1913 0.4163 0.6157 0.048 Uiso 1 1 calc R . .
C16A C 0.1790(3) 0.35486(15) 0.5665(3) 0.0502(11) Uani 1 1 d . . .
H16A H 0.1497 0.3575 0.5026 0.060 Uiso 1 1 calc R . .
C17A C 0.2069(4) 0.31879(15) 0.6151(3) 0.0515(11) Uani 1 1 d . . .
H17A H 0.2003 0.2909 0.5914 0.062 Uiso 1 1 calc R . .
N18A N 0.3404(2) 0.19977(10) 0.8661(2) 0.0379(7) Uani 1 1 d . . .
N19A N 0.3146(3) 0.17570(11) 0.7902(3) 0.0487(9) Uani 1 1 d . . .
C20A C 0.3344(4) 0.13652(14) 0.8199(3) 0.0521(11) Uani 1 1 d . . .
H20A H 0.3232 0.1123 0.7821 0.062 Uiso 1 1 calc R . .
C21A C 0.3735(4) 0.13561(15) 0.9137(4) 0.0590(13) Uani 1 1 d . . .
H21A H 0.3939 0.1112 0.9505 0.071 Uiso 1 1 calc R . .
C22A C 0.3774(3) 0.17583(13) 0.9428(3) 0.0460(10) Uani 1 1 d . . .
H22A H 0.4009 0.1855 1.0037 0.055 Uiso 1 1 calc R . .
N23A N 0.3067(2) 0.45997(10) 0.8763(2) 0.0312(6) Uani 1 1 d . . .
C24A C 0.3845(3) 0.48118(12) 0.8828(2) 0.0322(7) Uani 1 1 d . . .
N25A N 0.3972(2) 0.52259(10) 0.8930(2) 0.0359(7) Uani 1 1 d . . .
C26A C 0.3212(2) 0.54413(12) 0.8952(2) 0.0310(7) Uani 1 1 d . . .
C27A C 0.2370(2) 0.52555(12) 0.8878(2) 0.0317(7) Uani 1 1 d . . .
H27A H 0.1848 0.5414 0.8893 0.038 Uiso 1 1 calc R . .
C28A C 0.2339(3) 0.48302(12) 0.8781(2) 0.0312(7) Uani 1 1 d . . .
N29A N 0.4560(2) 0.45539(10) 0.8772(2) 0.0356(7) Uani 1 1 d . . .
N30A N 0.4400(2) 0.41241(11) 0.8689(2) 0.0377(7) Uani 1 1 d . . .
C31A C 0.5186(3) 0.39651(16) 0.8644(3) 0.0474(10) Uani 1 1 d . . .
H31A H 0.5287 0.3673 0.8577 0.057 Uiso 1 1 calc R . .
C32A C 0.5847(3) 0.42835(17) 0.8708(3) 0.0538(12) Uani 1 1 d . . .
H32A H 0.6466 0.4248 0.8708 0.065 Uiso 1 1 calc R . .
C33A C 0.5427(3) 0.46515(16) 0.8771(3) 0.0461(10) Uani 1 1 d . . .
H33A H 0.5689 0.4926 0.8808 0.055 Uiso 1 1 calc R . .
N34A N 0.1542(2) 0.45888(10) 0.8671(2) 0.0326(6) Uani 1 1 d . . .
N35A N 0.1580(2) 0.41626(10) 0.8547(2) 0.0345(7) Uani 1 1 d . . .
C36A C 0.0746(3) 0.40179(14) 0.8491(3) 0.0446(10) Uani 1 1 d . . .
H36A H 0.0564 0.3729 0.8412 0.054 Uiso 1 1 calc R . .
C37A C 0.0167(3) 0.43502(16) 0.8566(3) 0.0518(11) Uani 1 1 d . . .
H37A H -0.0466 0.4329 0.8535 0.062 Uiso 1 1 calc R . .
C38A C 0.0691(3) 0.47059(14) 0.8689(3) 0.0435(9) Uani 1 1 d . . .
H38A H 0.0501 0.4983 0.8772 0.052 Uiso 1 1 calc R . .
N39A N 0.3305(2) 0.58742(10) 0.9053(2) 0.0365(7) Uani 1 1 d . . .
N40A N 0.2651(3) 0.61177(11) 0.9231(3) 0.0491(9) Uani 1 1 d . . .
C41A C 0.2982(3) 0.65080(14) 0.9291(3) 0.0531(11) Uani 1 1 d . . .
H41A H 0.2679 0.6750 0.9411 0.064 Uiso 1 1 calc R . .
C42A C 0.3837(3) 0.65171(15) 0.9153(3) 0.0525(11) Uani 1 1 d . . .
H42A H 0.4208 0.6759 0.9163 0.063 Uiso 1 1 calc R . .
C43A C 0.4027(3) 0.61163(13) 0.9005(3) 0.0423(9) Uani 1 1 d . . .
H43A H 0.4562 0.6020 0.8890 0.051 Uiso 1 1 calc R . .
Fe1B Fe 0.73500(4) 0.382617(18) 0.63889(4) 0.03174(15) Uani 1 1 d . . .
N2B N 0.7276(2) 0.31572(9) 0.63552(19) 0.0299(6) Uani 1 1 d . . .
C3B C 0.6893(2) 0.29426(11) 0.5587(2) 0.0307(7) Uani 1 1 d . . .
N4B N 0.6747(2) 0.25291(10) 0.5511(2) 0.0367(7) Uani 1 1 d . . .
C5B C 0.7016(2) 0.23173(11) 0.6309(2) 0.0305(7) Uani 1 1 d . . .
C6B C 0.7441(2) 0.25085(11) 0.7136(2) 0.0285(7) Uani 1 1 d . . .
H6B H 0.7640 0.2355 0.7687 0.034 Uiso 1 1 calc R . .
C7B C 0.7556(2) 0.29266(12) 0.7112(2) 0.0309(7) Uani 1 1 d . . .
N8B N 0.6649(2) 0.31997(10) 0.4824(2) 0.0335(7) Uani 1 1 d . . .
N9B N 0.6793(2) 0.36265(10) 0.4946(2) 0.0350(7) Uani 1 1 d . . .
C10B C 0.6538(3) 0.37800(15) 0.4116(3) 0.0463(10) Uani 1 1 d . . .
H10B H 0.6554 0.4071 0.3978 0.056 Uiso 1 1 calc R . .
C11B C 0.6241(3) 0.34570(16) 0.3463(3) 0.0483(10) Uani 1 1 d . . .
H11B H 0.6033 0.3488 0.2825 0.058 Uiso 1 1 calc R . .
C12B C 0.6313(3) 0.30931(14) 0.3931(3) 0.0415(9) Uani 1 1 d . . .
H12B H 0.6160 0.2817 0.3685 0.050 Uiso 1 1 calc R . .
N13B N 0.7961(2) 0.31708(10) 0.7892(2) 0.0334(7) Uani 1 1 d . . .
N14B N 0.7893(2) 0.36026(10) 0.7810(2) 0.0343(7) Uani 1 1 d . . .
C15B C 0.8262(3) 0.37405(14) 0.8657(3) 0.0438(9) Uani 1 1 d . . .
H15B H 0.8300 0.4030 0.8825 0.053 Uiso 1 1 calc R . .
C16B C 0.8587(3) 0.34074(16) 0.9273(3) 0.0520(11) Uani 1 1 d . . .
H16B H 0.8889 0.3427 0.9912 0.062 Uiso 1 1 calc R . .
C17B C 0.8381(3) 0.30508(15) 0.8764(3) 0.0468(10) Uani 1 1 d . . .
H17B H 0.8508 0.2769 0.8982 0.056 Uiso 1 1 calc R . .
N18B N 0.6850(2) 0.18902(10) 0.6284(2) 0.0371(7) Uani 1 1 d . . .
N19B N 0.7106(3) 0.16478(11) 0.7048(3) 0.0482(9) Uani 1 1 d . . .
C20B C 0.6854(4) 0.12563(14) 0.6744(4) 0.0542(11) Uani 1 1 d . . .
H20B H 0.6937 0.1014 0.7116 0.065 Uiso 1 1 calc R . .
C21B C 0.6454(4) 0.12548(14) 0.5804(3) 0.0549(12) Uani 1 1 d . . .
H21B H 0.6220 0.1015 0.5430 0.066 Uiso 1 1 calc R . .
C22B C 0.6457(3) 0.16535(12) 0.5519(3) 0.0419(9) Uani 1 1 d . . .
H22B H 0.6233 0.1751 0.4911 0.050 Uiso 1 1 calc R . .
N23B N 0.7067(2) 0.44829(9) 0.62353(19) 0.0280(6) Uani 1 1 d . . .
C24B C 0.6246(2) 0.46446(12) 0.6201(2) 0.0314(7) Uani 1 1 d . . .
N25B N 0.6017(2) 0.50547(10) 0.6114(2) 0.0372(7) Uani 1 1 d . . .
C26B C 0.6710(2) 0.53141(12) 0.6088(2) 0.0303(7) Uani 1 1 d . . .
C27B C 0.7581(2) 0.51820(11) 0.6145(2) 0.0283(7) Uani 1 1 d . . .
H27B H 0.8059 0.5373 0.6139 0.034 Uiso 1 1 calc R . .
C28B C 0.7716(2) 0.47595(11) 0.6212(2) 0.0301(7) Uani 1 1 d . . .
N29B N 0.5623(2) 0.43397(11) 0.6274(2) 0.0356(7) Uani 1 1 d . . .
N30B N 0.5916(2) 0.39264(10) 0.6392(2) 0.0376(7) Uani 1 1 d . . .
C31B C 0.5197(3) 0.37161(16) 0.6452(3) 0.0499(11) Uani 1 1 d . . .
H31B H 0.5190 0.3419 0.6532 0.060 Uiso 1 1 calc R . .
C32B C 0.4449(3) 0.39830(19) 0.6383(3) 0.0585(13) Uani 1 1 d . . .
H32B H 0.3860 0.3904 0.6414 0.070 Uiso 1 1 calc R . .
C33B C 0.4727(3) 0.43809(18) 0.6264(3) 0.0500(11) Uani 1 1 d . . .
H33B H 0.4371 0.4634 0.6190 0.060 Uiso 1 1 calc R . .
N34B N 0.8556(2) 0.45695(10) 0.6265(2) 0.0320(6) Uani 1 1 d . . .
N35B N 0.8626(2) 0.41400(10) 0.6346(2) 0.0336(7) Uani 1 1 d . . .
C36B C 0.9474(3) 0.40525(15) 0.6336(3) 0.0465(10) Uani 1 1 d . . .
H36B H 0.9730 0.3776 0.6384 0.056 Uiso 1 1 calc R . .
C37B C 0.9942(3) 0.44200(17) 0.6248(4) 0.0560(12) Uani 1 1 d . . .
H37B H 1.0556 0.4439 0.6226 0.067 Uiso 1 1 calc R . .
C38B C 0.9348(3) 0.47409(15) 0.6199(3) 0.0467(10) Uani 1 1 d . . .
H38B H 0.9459 0.5032 0.6132 0.056 Uiso 1 1 calc R . .
N39B N 0.6517(2) 0.57429(10) 0.5992(2) 0.0340(7) Uani 1 1 d . . .
N40B N 0.7128(3) 0.60294(11) 0.5864(3) 0.0487(9) Uani 1 1 d . . .
C41B C 0.6683(3) 0.63974(14) 0.5769(3) 0.0511(11) Uani 1 1 d . . .
H41B H 0.6924 0.6660 0.5661 0.061 Uiso 1 1 calc R . .
C42B C 0.5803(3) 0.63408(14) 0.5850(3) 0.0511(11) Uani 1 1 d . . .
H42B H 0.5358 0.6556 0.5817 0.061 Uiso 1 1 calc R . .
C43B C 0.5706(3) 0.59294(12) 0.5983(3) 0.0379(8) Uani 1 1 d . . .
H43B H 0.5182 0.5795 0.6055 0.045 Uiso 1 1 calc R . .
Cl44 Cl 0.26320(9) 0.50920(3) 0.63394(7) 0.0549(3) Uani 1 1 d . . .
O45 O 0.3212(4) 0.52035(13) 0.5833(3) 0.0798(12) Uani 1 1 d . . .
O46 O 0.1766(4) 0.4935(2) 0.5720(4) 0.116(2) Uani 1 1 d . . .
O47 O 0.3103(3) 0.47577(12) 0.6932(2) 0.0725(11) Uani 1 1 d . . .
O48 O 0.2588(5) 0.54501(15) 0.6858(4) 0.115(2) Uani 1 1 d . . .
Cl4A Cl 0.19236(12) 0.50041(5) 0.11399(11) 0.0458(3) Uani 0.80 1 d PD A 1
O50A O 0.2470(8) 0.5252(3) 0.1896(6) 0.098(4) Uani 0.80 1 d PD A 1
O51A O 0.1413(4) 0.52952(14) 0.0422(3) 0.0676(13) Uani 0.80 1 d PD A 1
O52A O 0.2538(4) 0.47606(18) 0.0828(4) 0.0748(14) Uani 0.80 1 d PD A 1
O53A O 0.1273(5) 0.4744(2) 0.1334(7) 0.087(5) Uani 0.80 1 d PD A 1
Cl4B Cl 0.2229(5) 0.4892(2) 0.1428(5) 0.0513(18) Uiso 0.20 1 d PD B 2
O50B O 0.2930(11) 0.4605(5) 0.1935(11) 0.066(5) Uiso 0.20 1 d PD B 2
O51B O 0.2235(19) 0.4962(8) 0.0559(11) 0.098(8) Uiso 0.20 1 d PD B 2
O52B O 0.2337(17) 0.5289(6) 0.1902(17) 0.039(5) Uiso 0.20 1 d PD B 2
O53B O 0.1309(14) 0.4726(11) 0.135(3) 0.13(3) Uiso 0.20 1 d PD B 2
Cl5A Cl 0.5932(8) 0.7421(4) 0.4094(8) 0.058(3) Uani 0.50 1 d PD C 1
O55A O 0.6903(5) 0.7441(3) 0.4743(5) 0.068(2) Uiso 0.50 1 d PD C 1
O56A O 0.5692(7) 0.7851(3) 0.3787(7) 0.089(3) Uiso 0.50 1 d PD C 1
O57A O 0.5907(6) 0.7135(2) 0.3419(5) 0.051(2) Uiso 0.50 1 d PD C 1
O58A O 0.5343(7) 0.7274(3) 0.4553(6) 0.072(2) Uiso 0.50 1 d PD C 1
Cl5B Cl 0.5872(6) 0.7467(3) 0.4071(6) 0.0397(14) Uani 0.50 1 d PD D 2
O55B O 0.6818(5) 0.7603(3) 0.4388(6) 0.075(2) Uiso 0.50 1 d PD D 2
O56B O 0.5222(6) 0.7812(3) 0.3827(6) 0.074(2) Uiso 0.50 1 d PD D 2
O57B O 0.5660(6) 0.7205(2) 0.3272(5) 0.048(2) Uiso 0.50 1 d PD D 2
O58B O 0.5723(7) 0.7243(3) 0.4798(6) 0.071(2) Uiso 0.50 1 d PD D 2
Cl9A Cl -0.0176(4) 0.71766(19) 0.2668(5) 0.048(2) Uani 0.50 1 d PD E 1
O60A O -0.0471(8) 0.7366(4) 0.3327(7) 0.103(3) Uiso 0.50 1 d PD E 1
O61A O 0.0349(5) 0.7494(2) 0.2358(5) 0.0595(17) Uiso 0.50 1 d PD E 1
O62A O 0.0498(8) 0.6843(3) 0.3034(8) 0.115(4) Uiso 0.50 1 d PD E 1
O63A O -0.0928(4) 0.7038(2) 0.1892(4) 0.0536(15) Uiso 0.50 1 d PD E 1
Cl9B Cl -0.0192(5) 0.71773(14) 0.2716(5) 0.051(2) Uani 0.50 1 d PD F 2
O60B O -0.0644(5) 0.7538(2) 0.2950(5) 0.0566(16) Uiso 0.50 1 d PD F 2
O61B O -0.0194(10) 0.7206(4) 0.1840(7) 0.145(5) Uiso 0.50 1 d PD F 2
O62B O 0.0725(6) 0.7106(3) 0.3357(6) 0.080(2) Uiso 0.50 1 d PD F 2
O63B O -0.0732(7) 0.6805(3) 0.2793(8) 0.112(3) Uiso 0.50 1 d PD F 2
C64 C 0.4153(6) 0.7705(2) 0.1529(5) 0.097(2) Uani 1 1 d . . .
H64A H 0.4429 0.7778 0.2173 0.145 Uiso 1 1 calc R . .
H64B H 0.3482 0.7784 0.1284 0.145 Uiso 1 1 calc R . .
H64C H 0.4487 0.7858 0.1204 0.145 Uiso 1 1 calc R . .
N65 N 0.4244(3) 0.72496(15) 0.1421(3) 0.0611(11) Uani 1 1 d . . .
O66 O 0.4783(3) 0.71299(16) 0.1076(3) 0.0910(15) Uani 1 1 d . . .
O67 O 0.3808(3) 0.70056(15) 0.1708(3) 0.0830(12) Uani 1 1 d . . .
C68A C 0.5314(11) 0.8735(5) 0.3088(8) 0.067(4) Uiso 0.40 1 d PD G 1
H68A H 0.5150 0.8436 0.3093 0.100 Uiso 0.40 1 calc PR G 1
H68B H 0.5172 0.8885 0.3560 0.100 Uiso 0.40 1 calc PR G 1
H68C H 0.5989 0.8761 0.3202 0.100 Uiso 0.40 1 calc PR G 1
N69A N 0.4756(10) 0.8919(4) 0.2198(9) 0.063(3) Uiso 0.40 1 d PD G 1
O70A O 0.4837(13) 0.9270(4) 0.2016(12) 0.138(6) Uiso 0.40 1 d PD G 1
O71A O 0.4368(6) 0.8659(3) 0.1681(5) 0.0486(18) Uiso 0.40 1 d PD G 1
C68B C 0.5243(13) 0.8838(5) 0.3285(9) 0.071(5) Uiso 0.40 1 d PD H 2
H68D H 0.5038 0.8543 0.3220 0.107 Uiso 0.40 1 calc PR H 2
H68E H 0.4975 0.8986 0.3674 0.107 Uiso 0.40 1 calc PR H 2
H68F H 0.5935 0.8851 0.3557 0.107 Uiso 0.40 1 calc PR H 2
N69B N 0.4924(8) 0.9033(3) 0.2422(7) 0.049(3) Uiso 0.40 1 d PD H 2
O70B O 0.5139(7) 0.9389(3) 0.2437(7) 0.067(2) Uiso 0.40 1 d PD H 2
O71B O 0.4459(8) 0.8890(4) 0.1688(7) 0.072(3) Uiso 0.40 1 d PD H 2
O72 O 0.5073(13) 0.5542(6) 0.7551(12) 0.087(5) Uiso 0.25 1 d P . .

loop_
_atom_site_aniso_label
_atom_site_aniso_U_11
_atom_site_aniso_U_22
_atom_site_aniso_U_33
_atom_site_aniso_U_23
_atom_site_aniso_U_13
_atom_site_aniso_U_12
Fe1A 0.0363(3) 0.0284(3) 0.0387(3) -0.0028(2) 0.0138(3) 0.0023(2)
N2A 0.0329(15) 0.0308(16) 0.0368(16) 0.0007(12) 0.0161(13) 0.0006(12)
C3A 0.0274(17) 0.038(2) 0.039(2) 0.0054(15) 0.0148(15) 0.0017(14)
N4A 0.0388(17) 0.0377(18) 0.0412(17) 0.0020(14) 0.0196(14) 0.0010(14)
C5A 0.0325(17) 0.0307(18) 0.0371(19) 0.0020(14) 0.0183(15) -0.0002(14)
C6A 0.0342(18) 0.0306(18) 0.0322(18) 0.0005(14) 0.0124(15) 0.0001(14)
C7A 0.0314(17) 0.0336(19) 0.0389(19) 0.0003(15) 0.0148(15) 0.0013(14)
N8A 0.0350(16) 0.0383(17) 0.0353(16) 0.0045(13) 0.0129(13) 0.0036(13)
N9A 0.0373(16) 0.0387(18) 0.0378(17) -0.0022(14) 0.0150(14) 0.0020(14)
C10A 0.048(2) 0.050(2) 0.041(2) -0.0098(18) 0.0149(19) -0.0010(19)
C11A 0.046(2) 0.069(3) 0.032(2) -0.0007(19) 0.0112(18) -0.001(2)
C12A 0.039(2) 0.053(3) 0.042(2) 0.0075(18) 0.0143(17) 0.0042(18)
N13A 0.0426(17) 0.0337(17) 0.0341(16) -0.0014(13) 0.0135(14) 0.0037(13)
N14A 0.0351(16) 0.0321(16) 0.0387(17) 0.0012(13) 0.0146(13) 0.0027(13)
C15A 0.038(2) 0.044(2) 0.039(2) 0.0075(16) 0.0161(17) 0.0084(16)
C16A 0.056(3) 0.055(3) 0.039(2) 0.0011(19) 0.016(2) 0.008(2)
C17A 0.067(3) 0.043(2) 0.039(2) -0.0073(18) 0.015(2) 0.007(2)
N18A 0.0464(18) 0.0309(16) 0.0421(18) 0.0011(13) 0.0232(15) 0.0009(14)
N19A 0.062(2) 0.0356(19) 0.052(2) -0.0043(16) 0.0265(18) -0.0021(16)
C20A 0.068(3) 0.030(2) 0.065(3) 0.0008(19) 0.033(2) -0.0017(19)
C21A 0.082(4) 0.034(2) 0.071(3) 0.009(2) 0.040(3) 0.006(2)
C22A 0.065(3) 0.034(2) 0.043(2) 0.0075(17) 0.026(2) 0.0082(19)
N23A 0.0314(15) 0.0312(16) 0.0309(15) -0.0009(12) 0.0115(12) 0.0001(12)
C24A 0.0307(17) 0.0370(19) 0.0266(16) 0.0013(14) 0.0082(14) 0.0004(14)
N25A 0.0298(15) 0.0379(17) 0.0370(16) 0.0006(13) 0.0089(13) 0.0002(13)
C26A 0.0299(17) 0.0337(19) 0.0277(16) 0.0004(14) 0.0086(14) 0.0004(14)
C27A 0.0279(16) 0.0332(19) 0.0310(17) -0.0030(14) 0.0076(14) 0.0008(14)
C28A 0.0326(17) 0.0340(18) 0.0248(16) -0.0014(13) 0.0081(14) 0.0001(14)
N29A 0.0286(15) 0.0398(17) 0.0358(16) 0.0008(13) 0.0089(12) -0.0015(13)
N30A 0.0336(16) 0.0397(18) 0.0394(17) 0.0021(14) 0.0133(13) 0.0067(13)
C31A 0.042(2) 0.057(3) 0.045(2) 0.0035(19) 0.0178(18) 0.0150(19)
C32A 0.032(2) 0.077(3) 0.054(3) -0.001(2) 0.0175(19) 0.003(2)
C33A 0.0283(18) 0.064(3) 0.042(2) 0.0031(19) 0.0092(16) -0.0024(18)
N34A 0.0301(15) 0.0334(16) 0.0334(15) -0.0058(12) 0.0107(12) -0.0016(12)
N35A 0.0351(16) 0.0318(16) 0.0365(16) -0.0051(12) 0.0133(13) -0.0024(13)
C36A 0.040(2) 0.046(2) 0.050(2) -0.0102(19) 0.0185(18) -0.0115(18)
C37A 0.037(2) 0.058(3) 0.064(3) -0.019(2) 0.023(2) -0.0086(19)
C38A 0.035(2) 0.047(2) 0.048(2) -0.0130(18) 0.0157(17) 0.0009(17)
N39A 0.0338(16) 0.0327(16) 0.0417(17) -0.0004(13) 0.0126(13) 0.0010(13)
N40A 0.0421(19) 0.0376(19) 0.068(2) -0.0042(17) 0.0209(18) 0.0043(15)
C41A 0.053(3) 0.032(2) 0.068(3) -0.003(2) 0.015(2) 0.0021(19)
C42A 0.050(2) 0.040(2) 0.062(3) 0.001(2) 0.015(2) -0.0068(19)
C43A 0.039(2) 0.037(2) 0.052(2) 0.0014(17) 0.0175(18) -0.0050(16)
Fe1B 0.0378(3) 0.0235(3) 0.0345(3) 0.0006(2) 0.0142(2) -0.0016(2)
N2B 0.0321(15) 0.0262(15) 0.0323(15) 0.0029(11) 0.0132(12) 0.0011(11)
C3B 0.0294(17) 0.0286(17) 0.0362(18) 0.0003(14) 0.0147(14) 0.0008(13)
N4B 0.0406(17) 0.0345(17) 0.0376(17) -0.0010(13) 0.0175(14) 0.0022(13)
C5B 0.0325(17) 0.0259(17) 0.0365(18) 0.0000(14) 0.0166(15) 0.0028(13)
C6B 0.0324(17) 0.0249(17) 0.0290(16) 0.0018(13) 0.0124(14) 0.0025(13)
C7B 0.0293(17) 0.0325(18) 0.0332(18) 0.0042(14) 0.0143(14) 0.0031(14)
N8B 0.0382(16) 0.0310(16) 0.0317(15) -0.0006(12) 0.0134(13) -0.0007(13)
N9B 0.0411(17) 0.0296(16) 0.0351(16) 0.0037(12) 0.0150(14) -0.0044(13)
C10B 0.051(2) 0.049(2) 0.039(2) 0.0107(18) 0.0164(19) -0.0047(19)
C11B 0.047(2) 0.067(3) 0.030(2) 0.0023(19) 0.0128(17) -0.002(2)
C12B 0.040(2) 0.049(2) 0.0329(19) -0.0080(17) 0.0106(16) -0.0022(17)
N13B 0.0374(16) 0.0325(16) 0.0313(15) 0.0033(12) 0.0140(13) 0.0013(13)
N14B 0.0385(16) 0.0318(16) 0.0343(16) -0.0013(12) 0.0156(13) -0.0038(13)
C15B 0.049(2) 0.045(2) 0.039(2) -0.0091(17) 0.0171(18) -0.0103(19)
C16B 0.058(3) 0.062(3) 0.032(2) -0.0009(19) 0.0124(19) -0.007(2)
C17B 0.049(2) 0.049(2) 0.039(2) 0.0117(18) 0.0123(18) 0.0038(19)
N18B 0.0462(18) 0.0244(15) 0.0434(18) -0.0043(13) 0.0198(15) -0.0026(13)
N19B 0.060(2) 0.0346(18) 0.054(2) 0.0013(15) 0.0265(18) 0.0003(16)
C20B 0.074(3) 0.032(2) 0.063(3) -0.002(2) 0.034(3) -0.006(2)
C21B 0.082(3) 0.028(2) 0.061(3) -0.0102(19) 0.035(3) -0.009(2)
C22B 0.061(3) 0.0288(19) 0.039(2) -0.0088(15) 0.0227(19) -0.0060(17)
N23B 0.0295(14) 0.0282(15) 0.0257(14) -0.0006(11) 0.0098(11) 0.0007(11)
C24B 0.0300(17) 0.0373(19) 0.0262(16) -0.0020(14) 0.0096(14) 0.0020(14)
N25B 0.0356(16) 0.0358(17) 0.0381(17) -0.0008(13) 0.0114(13) 0.0027(13)
C26B 0.0302(17) 0.0336(18) 0.0260(16) 0.0014(13) 0.0093(13) 0.0012(14)
C27B 0.0288(16) 0.0274(17) 0.0263(16) 0.0007(13) 0.0074(13) -0.0003(13)
C28B 0.0325(17) 0.0299(18) 0.0252(16) 0.0011(13) 0.0078(14) 0.0008(14)
N29B 0.0286(15) 0.0455(19) 0.0336(16) -0.0025(13) 0.0126(12) 0.0006(13)
N30B 0.0370(17) 0.0382(18) 0.0372(17) 0.0000(13) 0.0136(14) -0.0060(13)
C31B 0.043(2) 0.061(3) 0.047(2) -0.001(2) 0.0181(19) -0.020(2)
C32B 0.037(2) 0.094(4) 0.050(3) -0.004(3) 0.023(2) -0.017(2)
C33B 0.0284(19) 0.080(3) 0.043(2) -0.003(2) 0.0151(17) 0.006(2)
N34B 0.0287(14) 0.0322(16) 0.0340(15) 0.0040(12) 0.0105(12) -0.0015(12)
N35B 0.0332(15) 0.0306(16) 0.0345(16) 0.0027(12) 0.0099(13) 0.0039(12)
C36B 0.035(2) 0.052(3) 0.052(2) 0.006(2) 0.0157(18) 0.0116(18)
C37B 0.035(2) 0.067(3) 0.068(3) 0.010(2) 0.021(2) 0.001(2)
C38B 0.036(2) 0.051(3) 0.051(2) 0.0083(19) 0.0151(18) -0.0088(18)
N39B 0.0350(16) 0.0278(15) 0.0382(16) 0.0004(12) 0.0127(13) 0.0018(12)
N40B 0.048(2) 0.0357(19) 0.060(2) 0.0015(16) 0.0173(17) -0.0045(15)
C41B 0.057(3) 0.029(2) 0.066(3) 0.0005(19) 0.022(2) 0.0000(18)
C42B 0.053(3) 0.038(2) 0.059(3) 0.002(2) 0.017(2) 0.0118(19)
C43B 0.0379(19) 0.0337(19) 0.045(2) 0.0038(16) 0.0194(17) 0.0070(16)
Cl44 0.0787(8) 0.0422(6) 0.0420(5) 0.0107(4) 0.0206(5) 0.0063(5)
O45 0.132(4) 0.056(2) 0.070(2) 0.0011(18) 0.058(3) -0.011(2)
O46 0.072(3) 0.147(5) 0.104(4) 0.047(4) 0.004(3) 0.003(3)
O47 0.105(3) 0.056(2) 0.0496(19) 0.0128(16) 0.022(2) 0.007(2)
O48 0.215(7) 0.071(3) 0.094(3) 0.017(3) 0.097(4) 0.051(4)
Cl4A 0.0600(8) 0.0349(7) 0.0460(7) -0.0116(6) 0.0237(7) -0.0044(6)
O50A 0.159(9) 0.072(4) 0.043(3) -0.017(3) 0.013(4) -0.024(4)
O51A 0.091(3) 0.056(3) 0.046(2) -0.0050(19) 0.016(2) 0.016(2)
O52A 0.083(3) 0.075(3) 0.076(3) -0.001(3) 0.040(3) 0.029(3)
O53A 0.088(6) 0.043(3) 0.155(10) -0.003(3) 0.074(6) -0.012(2)
Cl5A 0.088(5) 0.036(3) 0.059(4) 0.004(2) 0.039(3) 0.002(2)
Cl5B 0.053(3) 0.025(2) 0.046(3) -0.0046(17) 0.0242(19) -0.0029(17)
Cl9A 0.029(3) 0.072(4) 0.043(3) 0.006(2) 0.013(2) 0.004(2)
Cl9B 0.060(4) 0.022(2) 0.056(4) 0.0011(18) 0.005(3) 0.0014(19)
C64 0.131(7) 0.075(4) 0.085(5) 0.003(4) 0.042(5) 0.032(4)
N65 0.046(2) 0.075(3) 0.067(3) -0.014(2) 0.027(2) -0.004(2)
O66 0.081(3) 0.105(4) 0.117(4) -0.045(3) 0.071(3) -0.024(3)
O67 0.064(2) 0.091(3) 0.107(3) -0.005(3) 0.046(2) -0.015(2)

loop_
_atom_type_symbol
_atom_type_description
_atom_type_scat_dispersion_real
_atom_type_scat_dispersion_imag
_atom_type_scat_source
C C 0.0181 0.0091 'International Tables Vol C Tables 4.2.6.8 and 6.1.1.4'
H H 0.0000 0.0000 'International Tables Vol C Tables 4.2.6.8 and 6.1.1.4'
N N 0.0311 0.0180 'International Tables Vol C Tables 4.2.6.8 and 6.1.1.4'
O O 0.0492 0.0322 'International Tables Vol C Tables 4.2.6.8 and 6.1.1.4'
Cl Cl 0.3639 0.7018 'International Tables Vol C Tables 4.2.6.8 and 6.1.1.4'
Fe Fe -1.1336 3.1974 'International Tables Vol C Tables 4.2.6.8 and 6.1.1.4'

loop_
_geom_angle_atom_site_label_1
_geom_angle_atom_site_label_2
_geom_angle_atom_site_label_3
_geom_angle
N23A Fe1A N2A 169.84(12)
N23A Fe1A N14A 115.96(12)
N2A Fe1A N14A 72.60(12)
N23A Fe1A N35A 72.87(12)
N2A Fe1A N35A 112.74(12)
N14A Fe1A N35A 96.34(12)
N23A Fe1A N30A 72.68(12)
N2A Fe1A N30A 101.38(12)
N14A Fe1A N30A 98.28(12)
N35A Fe1A N30A 145.55(12)
N23A Fe1A N9A 99.20(12)
N2A Fe1A N9A 72.60(12)
N14A Fe1A N9A 144.78(13)
N35A Fe1A N9A 92.07(12)
N30A Fe1A N9A 93.67(12)
C3A N2A C7A 115.8(3)
C3A N2A Fe1A 122.2(3)
C7A N2A Fe1A 122.1(3)
N4A C3A N2A 126.9(4)
N4A C3A N8A 120.3(3)
N2A C3A N8A 112.8(3)
C3A N4A C5A 113.9(3)
N4A C5A C6A 123.9(3)
N4A C5A N18A 116.8(3)
C6A C5A N18A 119.3(3)
C7A C6A C5A 115.7(3)
C7A C6A H6A 122.2
C5A C6A H6A 122.2
N2A C7A C6A 123.7(4)
N2A C7A N13A 112.3(3)
C6A C7A N13A 124.0(3)
C12A N8A N9A 111.9(3)
C12A N8A C3A 129.5(4)
N9A N8A C3A 118.6(3)
C10A N9A N8A 104.3(3)
C10A N9A Fe1A 142.1(3)
N8A N9A Fe1A 113.6(2)
N9A C10A C11A 112.2(4)
N9A C10A H10A 123.9
C11A C10A H10A 123.9
C12A C11A C10A 105.8(4)
C12A C11A H11A 127.1
C10A C11A H11A 127.1
N8A C12A C11A 105.8(4)
N8A C12A H12A 127.1
C11A C12A H12A 127.1
C17A N13A N14A 111.0(3)
C17A N13A C7A 130.2(4)
N14A N13A C7A 118.8(3)
C15A N14A N13A 104.5(3)
C15A N14A Fe1A 141.2(3)
N13A N14A Fe1A 114.2(2)
N14A C15A C16A 111.9(4)
N14A C15A H15A 124.0
C16A C15A H15A 124.0
C17A C16A C15A 105.2(4)
C17A C16A H16A 127.4
C15A C16A H16A 127.4
C16A C17A N13A 107.4(4)
C16A C17A H17A 126.3
N13A C17A H17A 126.3
N19A N18A C22A 111.7(3)
N19A N18A C5A 121.7(3)
C22A N18A C5A 126.6(3)
C20A N19A N18A 104.8(4)
N19A C20A C21A 110.7(4)
N19A C20A H20A 124.6
C21A C20A H20A 124.6
C22A C21A C20A 107.3(4)
C22A C21A H21A 126.4
C20A C21A H21A 126.4
C21A C22A N18A 105.4(4)
C21A C22A H22A 127.3
N18A C22A H22A 127.3
C24A N23A C28A 116.4(3)
C24A N23A Fe1A 122.0(3)
C28A N23A Fe1A 121.5(2)
N25A C24A N23A 126.3(3)
N25A C24A N29A 120.4(3)
N23A C24A N29A 113.2(3)
C24A N25A C26A 114.4(3)
N25A C26A C27A 124.1(3)
N25A C26A N39A 116.8(3)
C27A C26A N39A 119.2(3)
C28A C27A C26A 115.3(3)
C28A C27A H27A 122.4
C26A C27A H27A 122.4
N23A C28A C27A 123.5(3)
N23A C28A N34A 113.0(3)
C27A C28A N34A 123.6(3)
C33A N29A N30A 111.2(3)
C33A N29A C24A 130.7(4)
N30A N29A C24A 118.1(3)
C31A N30A N29A 104.4(3)
C31A N30A Fe1A 141.4(3)
N29A N30A Fe1A 113.9(2)
N30A C31A C32A 111.2(4)
N30A C31A H31A 124.4
C32A C31A H31A 124.4
C33A C32A C31A 106.2(4)
C33A C32A H32A 126.9
C31A C32A H32A 126.9
C32A C33A N29A 106.9(4)
C32A C33A H33A 126.5
N29A C33A H33A 126.5
C38A N34A N35A 111.4(3)
C38A N34A C28A 130.0(3)
N35A N34A C28A 118.6(3)
C36A N35A N34A 105.1(3)
C36A N35A Fe1A 140.8(3)
N34A N35A Fe1A 114.1(2)
N35A C36A C37A 110.6(4)
N35A C36A H36A 124.7
C37A C36A H36A 124.7
C38A C37A C36A 106.3(4)
C38A C37A H37A 126.9
C36A C37A H37A 126.9
C37A C38A N34A 106.6(4)
C37A C38A H38A 126.7
N34A C38A H38A 126.7
C43A N39A N40A 111.0(3)
C43A N39A C26A 126.9(3)
N40A N39A C26A 122.1(3)
C41A N40A N39A 104.7(4)
N40A C41A C42A 111.0(4)
N40A C41A H41A 124.5
C42A C41A H41A 124.5
C43A C42A C41A 106.5(4)
C43A C42A H42A 126.8
C41A C42A H42A 126.8
C42A C43A N39A 106.8(4)
C42A C43A H43A 126.6
N39A C43A H43A 126.6
N23B Fe1B N2B 166.06(11)
N23B Fe1B N35B 72.41(11)
N2B Fe1B N35B 119.22(12)
N23B Fe1B N30B 72.60(12)
N2B Fe1B N30B 95.75(12)
N35B Fe1B N30B 144.94(12)
N23B Fe1B N14B 114.44(11)
N2B Fe1B N14B 72.71(11)
N35B Fe1B N14B 100.29(11)
N30B Fe1B N14B 92.03(12)
N23B Fe1B N9B 100.19(11)
N2B Fe1B N9B 72.17(11)
N35B Fe1B N9B 95.52(12)
N30B Fe1B N9B 92.73(12)
N14B Fe1B N9B 144.85(12)
C3B N2B C7B 115.7(3)
C3B N2B Fe1B 122.3(2)
C7B N2B Fe1B 121.8(2)
N4B C3B N2B 126.2(3)
N4B C3B N8B 121.1(3)
N2B C3B N8B 112.8(3)
C3B N4B C5B 114.8(3)
N4B C5B C6B 123.4(3)
N4B C5B N18B 118.1(3)
C6B C5B N18B 118.5(3)
C7B C6B C5B 115.4(3)
C7B C6B H6B 122.3
C5B C6B H6B 122.3
N2B C7B C6B 124.5(3)
N2B C7B N13B 112.7(3)
C6B C7B N13B 122.7(3)
C12B N8B N9B 111.7(3)
C12B N8B C3B 129.8(3)
N9B N8B C3B 118.4(3)
C10B N9B N8B 104.4(3)
C10B N9B Fe1B 141.7(3)
N8B N9B Fe1B 113.9(2)
N9B C10B C11B 111.4(4)
N9B C10B H10B 124.3
C11B C10B H10B 124.3
C12B C11B C10B 105.9(4)
C12B C11B H11B 127.1
C10B C11B H11B 127.1
C11B C12B N8B 106.6(4)
C11B C12B H12B 126.7
N8B C12B H12B 126.7
C17B N13B N14B 111.6(3)
C17B N13B C7B 130.0(3)
N14B N13B C7B 118.3(3)
C15B N14B N13B 104.0(3)
C15B N14B Fe1B 142.0(3)
N13B N14B Fe1B 113.7(2)
N14B C15B C16B 111.7(4)
N14B C15B H15B 124.2
C16B C15B H15B 124.2
C17B C16B C15B 105.5(4)
C17B C16B H16B 127.3
C15B C16B H16B 127.3
N13B C17B C16B 107.2(4)
N13B C17B H17B 126.4
C16B C17B H17B 126.4
C22B N18B N19B 111.8(3)
C22B N18B C5B 125.5(3)
N19B N18B C5B 122.6(3)
C20B N19B N18B 104.6(4)
N19B C20B C21B 110.2(4)
N19B C20B H20B 124.9
C21B C20B H20B 124.9
C22B C21B C20B 107.8(4)
C22B C21B H21B 126.1
C20B C21B H21B 126.1
C21B C22B N18B 105.7(4)
C21B C22B H22B 127.2
N18B C22B H22B 127.2
C28B N23B C24B 116.1(3)
C28B N23B Fe1B 121.9(2)
C24B N23B Fe1B 121.9(2)
N23B C24B N25B 125.5(3)
N23B C24B N29B 112.9(3)
N25B C24B N29B 121.6(3)
C24B N25B C26B 114.6(3)
N25B C26B C27B 124.4(3)
N25B C26B N39B 117.6(3)
C27B C26B N39B 118.0(3)
C28B C27B C26B 115.2(3)
C28B C27B H27B 122.4
C26B C27B H27B 122.4
N23B C28B C27B 124.1(3)
N23B C28B N34B 113.0(3)
C27B C28B N34B 122.9(3)
C33B N29B N30B 111.4(4)
C33B N29B C24B 130.1(4)
N30B N29B C24B 118.5(3)
C31B N30B N29B 104.9(4)
C31B N30B Fe1B 141.1(3)
N29B N30B Fe1B 114.0(2)
N30B C31B C32B 111.5(4)
N30B C31B H31B 124.2
C32B C31B H31B 124.2
C33B C32B C31B 106.5(4)
C33B C32B H32B 126.7
C31B C32B H32B 126.7
C32B C33B N29B 105.7(4)
C32B C33B H33B 127.1
N29B C33B H33B 127.1
C38B N34B N35B 111.3(3)
C38B N34B C28B 130.2(3)
N35B N34B C28B 118.3(3)
C36B N35B N34B 104.4(3)
C36B N35B Fe1B 141.2(3)
N34B N35B Fe1B 114.3(2)
N35B C36B C37B 111.2(4)
N35B C36B H36B 124.4
C37B C36B H36B 124.4
C38B C37B C36B 106.1(4)
C38B C37B H37B 127.0
C36B C37B H37B 127.0
C37B C38B N34B 106.9(4)
C37B C38B H38B 126.5
N34B C38B H38B 126.5
C43B N39B N40B 112.0(3)
C43B N39B C26B 125.4(3)
N40B N39B C26B 122.6(3)
C41B N40B N39B 104.7(4)
N40B C41B C42B 109.9(4)
N40B C41B H41B 125.0
C42B C41B H41B 125.0
C43B C42B C41B 107.7(4)
C43B C42B H42B 126.1
C41B C42B H42B 126.1
C42B C43B N39B 105.7(4)
C42B C43B H43B 127.2
N39B C43B H43B 127.2
O46 Cl44 O48 117.0(4)
O46 Cl44 O47 108.0(3)
O48 Cl44 O47 109.3(3)
O46 Cl44 O45 107.6(3)
O48 Cl44 O45 107.6(3)
O47 Cl44 O45 106.9(3)
O53A Cl4A O50A 112.0(6)
O53A Cl4A O52A 111.4(4)
O50A Cl4A O52A 109.9(5)
O53A Cl4A O51A 109.4(4)
O50A Cl4A O51A 106.9(5)
O52A Cl4A O51A 107.1(3)
O50B Cl4B O51B 112.6(12)
O50B Cl4B O52B 110.4(11)
O51B Cl4B O52B 109.6(13)
O50B Cl4B O53B 108.4(14)
O51B Cl4B O53B 109.4(14)
O52B Cl4B O53B 106.1(14)
O57A Cl5A O58A 109.8(8)
O57A Cl5A O56A 114.8(9)
O58A Cl5A O56A 110.6(10)
O57A Cl5A O55A 107.6(9)
O58A Cl5A O55A 108.5(9)
O56A Cl5A O55A 105.2(8)
O55B Cl5B O56B 112.2(8)
O55B Cl5B O58B 108.0(8)
O56B Cl5B O58B 107.0(8)
O55B Cl5B O57B 110.7(8)
O56B Cl5B O57B 107.2(8)
O58B Cl5B O57B 111.8(8)
O63A Cl9A O60A 113.8(6)
O63A Cl9A O62A 110.6(7)
O60A Cl9A O62A 112.7(8)
O63A Cl9A O61A 106.5(6)
O60A Cl9A O61A 108.6(7)
O62A Cl9A O61A 103.9(6)
O61B Cl9B O62B 111.5(8)
O61B Cl9B O60B 112.4(7)
O62B Cl9B O60B 112.2(6)
O61B Cl9B O63B 110.1(8)
O62B Cl9B O63B 104.2(6)
O60B Cl9B O63B 106.1(7)
N65 C64 H64A 109.5
N65 C64 H64B 109.5
H64A C64 H64B 109.5
N65 C64 H64C 109.5
H64A C64 H64C 109.5
H64B C64 H64C 109.5
O66 N65 O67 122.2(5)
O66 N65 C64 118.2(6)
O67 N65 C64 119.5(5)
N69A C68A H68A 109.5
N69A C68A H68B 109.5
H68A C68A H68B 109.5
N69A C68A H68C 109.5
H68A C68A H68C 109.5
H68B C68A H68C 109.5
O71A N69A O70A 125.0(15)
O71A N69A C68A 111.1(11)
O70A N69A C68A 122.6(14)
N69B C68B H68D 109.5
N69B C68B H68E 109.5
H68D C68B H68E 109.5
N69B C68B H68F 109.5
H68D C68B H68F 109.5
H68E C68B H68F 109.5
O70B N69B O71B 116.0(10)
O70B N69B C68B 114.0(11)
O71B N69B C68B 130.0(12)

loop_
_geom_bond_atom_site_label_1
_geom_bond_atom_site_label_2
_geom_bond_distance
Fe1A N23A 2.116(3)
Fe1A N2A 2.118(3)
Fe1A N14A 2.204(3)
Fe1A N35A 2.204(3)
Fe1A N30A 2.214(3)
Fe1A N9A 2.224(3)
N2A C3A 1.332(5)
N2A C7A 1.336(5)
C3A N4A 1.328(5)
C3A N8A 1.401(5)
N4A C5A 1.354(5)
C5A C6A 1.376(5)
C5A N18A 1.384(5)
C6A C7A 1.343(5)
C6A H6A 0.9500
C7A N13A 1.393(5)
N8A C12A 1.360(5)
N8A N9A 1.371(5)
N9A C10A 1.316(5)
C10A C11A 1.389(7)
C10A H10A 0.9500
C11A C12A 1.373(7)
C11A H11A 0.9500
C12A H12A 0.9500
N13A C17A 1.357(5)
N13A N14A 1.368(4)
N14A C15A 1.324(5)
C15A C16A 1.394(6)
C15A H15A 0.9500
C16A C17A 1.356(7)
C16A H16A 0.9500
C17A H17A 0.9500
N18A N19A 1.359(5)
N18A C22A 1.368(5)
N19A C20A 1.322(6)
C20A C21A 1.387(7)
C20A H20A 0.9500
C21A C22A 1.350(6)
C21A H21A 0.9500
C22A H22A 0.9500
N23A C24A 1.332(5)
N23A C28A 1.337(5)
C24A N25A 1.327(5)
C24A N29A 1.392(5)
N25A C26A 1.357(5)
C26A C27A 1.375(5)
C26A N39A 1.382(5)
C27A C28A 1.355(5)
C27A H27A 0.9500
C28A N34A 1.390(5)
N29A C33A 1.357(5)
N29A N30A 1.381(5)
N30A C31A 1.324(5)
C31A C32A 1.403(7)
C31A H31A 0.9500
C32A C33A 1.351(7)
C32A H32A 0.9500
C33A H33A 0.9500
N34A C38A 1.360(5)
N34A N35A 1.369(4)
N35A C36A 1.322(5)
C36A C37A 1.407(6)
C36A H36A 0.9500
C37A C38A 1.352(6)
C37A H37A 0.9500
C38A H38A 0.9500
N39A C43A 1.367(5)
N39A N40A 1.371(5)
N40A C41A 1.325(6)
C41A C42A 1.400(7)
C41A H41A 0.9500
C42A C43A 1.343(6)
C42A H42A 0.9500
C43A H43A 0.9500
Fe1B N23B 2.120(3)
Fe1B N2B 2.122(3)
Fe1B N35B 2.208(3)
Fe1B N30B 2.210(3)
Fe1B N14B 2.216(3)
Fe1B N9B 2.225(3)
N2B C3B 1.329(5)
N2B C7B 1.336(4)
C3B N4B 1.326(5)
C3B N8B 1.394(5)
N4B C5B 1.359(5)
C5B C6B 1.374(5)
C5B N18B 1.374(5)
C6B C7B 1.338(5)
C6B H6B 0.9500
C7B N13B 1.397(5)
N8B C12B 1.362(5)
N8B N9B 1.372(4)
N9B C10B 1.324(5)
C10B C11B 1.408(6)
C10B H10B 0.9500
C11B C12B 1.355(6)
C11B H11B 0.9500
C12B H12B 0.9500
N13B C17B 1.350(5)
N13B N14B 1.374(4)
N14B C15B 1.328(5)
C15B C16B 1.400(7)
C15B H15B 0.9500
C16B C17B 1.357(7)
C16B H16B 0.9500
C17B H17B 0.9500
N18B C22B 1.364(5)
N18B N19B 1.367(5)
N19B C20B 1.334(6)
C20B C21B 1.391(7)
C20B H20B 0.9500
C21B C22B 1.343(6)
C21B H21B 0.9500
C22B H22B 0.9500
N23B C28B 1.331(5)
N23B C24B 1.334(5)
C24B N25B 1.339(5)
C24B N29B 1.389(5)
N25B C26B 1.351(5)
C26B C27B 1.361(5)
C26B N39B 1.386(5)
C27B C28B 1.352(5)
C27B H27B 0.9500
C28B N34B 1.389(5)
N29B C33B 1.367(5)
N29B N30B 1.373(5)
N30B C31B 1.316(5)
C31B C32B 1.391(7)
C31B H31B 0.9500
C32B C33B 1.366(7)
C32B H32B 0.9500
C33B H33B 0.9500
N34B C38B 1.363(5)
N34B N35B 1.367(4)
N35B C36B 1.327(5)
C36B C37B 1.400(7)
C36B H36B 0.9500
C37B C38B 1.344(7)
C37B H37B 0.9500
C38B H38B 0.9500
N39B C43B 1.365(5)
N39B N40B 1.369(5)
N40B C41B 1.328(6)
C41B C42B 1.407(7)
C41B H41B 0.9500
C42B C43B 1.337(6)
C42B H42B 0.9500
C43B H43B 0.9500
Cl44 O46 1.411(5)
Cl44 O48 1.420(5)
Cl44 O47 1.422(4)
Cl44 O45 1.447(4)
Cl4A O53A 1.409(5)
Cl4A O50A 1.418(7)
Cl4A O52A 1.437(4)
Cl4A O51A 1.449(5)
Cl4B O50B 1.405(13)
Cl4B O51B 1.406(15)
Cl4B O52B 1.445(15)
Cl4B O53B 1.458(15)
Cl5A O57A 1.397(12)
Cl5A O58A 1.432(12)
Cl5A O56A 1.445(13)
Cl5A O55A 1.456(12)
Cl5B O55B 1.406(10)
Cl5B O56B 1.427(12)
Cl5B O58B 1.447(11)
Cl5B O57B 1.453(10)
Cl9A O63A 1.406(8)
Cl9A O60A 1.421(10)
Cl9A O62A 1.436(10)
Cl9A O61A 1.480(8)
Cl9B O61B 1.398(11)
Cl9B O62B 1.408(9)
Cl9B O60B 1.453(8)
Cl9B O63B 1.469(10)
C64 N65 1.467(8)
C64 H64A 0.9800
C64 H64B 0.9800
C64 H64C 0.9800
N65 O66 1.208(5)
N65 O67 1.215(6)
C68A N69A 1.474(14)
C68A H68A 0.9800
C68A H68B 0.9800
C68A H68C 0.9800
N69A O71A 1.159(13)
N69A O70A 1.169(14)
C68B N69B 1.416(12)
C68B H68D 0.9800
C68B H68E 0.9800
C68B H68F 0.9800
N69B O70B 1.171(12)
N69B O71B 1.207(12)
